data_7006553
loop_
_publ_author_name
'Clapp, Laura A.'
'Siddons, Chynthia J.'
'VanDerveer, Donald G.'
'Reibenspies, Joseph H.'
'Jones, S. Bart'
'Hancock, Robert D.'

_publ_section_title
;
 The amide oxygen donor. Metal ion coordinating properties of the
 ligand nitrilotriacetamide. A thermodynamic and crystallographic
 study.
;
_journal_issue 16
_journal_name_full 'Dalton transactions (Cambridge, England : 2003)'
_journal_page_first 2001
_journal_page_last 2007
_journal_paper_doi 10.1039/b512017a
_journal_year 2006
_chemical_formula_sum 'C6 H12 N6 O9 Pb'
_chemical_formula_weight 519.41
_chemical_name_systematic
;
?
;
_space_group_IT_number 2
_symmetry_cell_setting triclinic
_symmetry_space_group_name_Hall '-P 1'
_symmetry_space_group_name_H-M 'P -1'
_atom_sites_solution_hydrogens geom
_atom_sites_solution_primary direct
_atom_sites_solution_secondary difmap
_audit_creation_method SHELXL-97
_cell_angle_alpha 69.976(4)
_cell_angle_beta 79.591(4)
_cell_angle_gamma 67.045(3)
_cell_formula_units_Z 2
_cell_length_a 7.4411(16)
_cell_length_b 9.0455(19)
_cell_length_c 11.625(3)
_cell_measurement_temperature 110(2)
_cell_volume 675.9(3)
_computing_cell_refinement 'Bruker SMART'
_computing_data_collection 'Bruker SMART'
_computing_data_reduction 'Bruker SAINT'
_computing_molecular_graphics 'Bruker SHELXTL'
_computing_publication_material 'Bruker SHELXTL'
_computing_structure_refinement 'SHELXL-97 (Sheldrick, 1997)'
_computing_structure_solution 'SHELXS-97 (Sheldrick, 1990)'
_diffrn_ambient_temperature 110(2)
_diffrn_measured_fraction_theta_full 0.926
_diffrn_measured_fraction_theta_max 0.926
_diffrn_measurement_device_type 'CCD area detector'
_diffrn_measurement_method 'phi and omega scans'
_diffrn_radiation_monochromator graphite
_diffrn_radiation_source 'fine-focus sealed tube'
_diffrn_radiation_type MoK\a
_diffrn_radiation_wavelength 0.71073
_diffrn_reflns_av_R_equivalents 0.0267
_diffrn_reflns_av_sigmaI/netI 0.0339
_diffrn_reflns_limit_h_max 9
_diffrn_reflns_limit_h_min -9
_diffrn_reflns_limit_k_max 11
_diffrn_reflns_limit_k_min -11
_diffrn_reflns_limit_l_max 15
_diffrn_reflns_limit_l_min -15
_diffrn_reflns_number 7072
_diffrn_reflns_theta_full 28.33
_diffrn_reflns_theta_max 28.33
_diffrn_reflns_theta_min 1.87
_exptl_absorpt_coefficient_mu 12.542
_exptl_absorpt_correction_T_max 0.5728
_exptl_absorpt_correction_T_min 0.1882
_exptl_absorpt_correction_type multi-scan
_exptl_absorpt_process_details sadabs
_exptl_crystal_colour colorless
_exptl_crystal_density_diffrn 2.552
_exptl_crystal_density_meas 0
_exptl_crystal_density_method 'not measured'
_exptl_crystal_description plate
_exptl_crystal_F_000 488
_exptl_crystal_size_max 0.20
_exptl_crystal_size_mid 0.20
_exptl_crystal_size_min 0.05
_refine_diff_density_max 2.352
_refine_diff_density_min -2.272
_refine_diff_density_rms 0.421
_refine_ls_extinction_coef 0.0032(4)
_refine_ls_extinction_expression Fc^*^=kFc[1+0.001xFc^2^\l^3^/sin(2\q)]^-1/4^
_refine_ls_extinction_method SHELXL
_refine_ls_goodness_of_fit_ref 1.031
_refine_ls_hydrogen_treatment riding
_refine_ls_matrix_type full
_refine_ls_number_parameters 200
_refine_ls_number_reflns 3107
_refine_ls_number_restraints 108
_refine_ls_restrained_S_all 1.028
_refine_ls_R_factor_all 0.0351
_refine_ls_R_factor_gt 0.0275
_refine_ls_shift/su_max 0.002
_refine_ls_shift/su_mean 0.000
_refine_ls_structure_factor_coef Fsqd
_refine_ls_weighting_details 'calc w=1/[\s^2^(Fo^2^)+(0.0000P)^2^+30.0000P] where P=(Fo^2^+2Fc^2^)/3'
_refine_ls_weighting_scheme calc
_refine_ls_wR_factor_gt 0.0678
_refine_ls_wR_factor_ref 0.1042
_reflns_number_gt 2889
_reflns_number_total 3107
_reflns_threshold_expression >2sigma(I)
_cod_data_source_file b512017a.txt
_cod_data_source_block rh42
_cod_depositor_comments
;
The following automatic conversions were performed:
'_symmetry_cell_setting' value 'Triclinic' changed to 'triclinic'
according to '/home/saulius/struct/CIF-dictionaries/cif_core.dic'
dictionary named 'cif_core.dic' version 2.4.1 from 2010-06-29.

Automatic conversion script
Id: cif_fix_enum 1527 2010-12-29 10:47:43Z saulius 
;
_cod_original_cell_volume 675.9(2)
_cod_original_sg_symbol_H-M P-1
_cod_database_code 7006553

loop_
_symmetry_equiv_pos_as_xyz
'x, y, z'
'-x, -y, -z'

loop_
_atom_site_label
_atom_site_type_symbol
_atom_site_fract_x
_atom_site_fract_y
_atom_site_fract_z
_atom_site_U_iso_or_equiv
_atom_site_adp_type
_atom_site_occupancy
_atom_site_symmetry_multiplicity
_atom_site_calc_flag
_atom_site_refinement_flags
_atom_site_disorder_assembly
_atom_site_disorder_group
Pb1 Pb -0.15938(4) 0.54439(4) 0.83612(3) 0.01300(10) Uani 1 1 d . . .
O1 O 0.0955(9) 0.3287(7) 1.0036(5) 0.0148(7) Uani 1 1 d U . .
O2 O 0.0859(9) 0.6628(8) 0.7043(6) 0.0168(8) Uani 1 1 d U . .
O3 O -0.2036(9) 0.4065(8) 0.6832(6) 0.0164(8) Uani 1 1 d U . .
O4 O -0.3535(11) 0.3992(9) 1.0825(7) 0.0260(11) Uani 1 1 d U . .
O5 O -0.4837(11) 0.2231(9) 1.0776(7) 0.0303(12) Uani 1 1 d U . .
O6 O -0.2503(10) 0.2665(8) 0.9460(6) 0.0239(9) Uani 1 1 d U . .
O7 O -0.3519(10) 0.9947(9) 0.6814(6) 0.0252(11) Uani 1 1 d U . .
O8 O -0.2799(10) 1.0124(9) 0.4891(6) 0.0255(11) Uani 1 1 d U . .
O9 O -0.3027(10) 0.7810(9) 0.6177(6) 0.0242(11) Uani 1 1 d U . .
N1 N 0.2110(11) 0.0478(10) 1.0864(7) 0.0186(11) Uani 1 1 d U . .
H1A H 0.1974 0.0547 1.1614 0.022 Uiso 1 1 calc R . .
H1B H 0.2575 -0.0514 1.0739 0.022 Uiso 1 1 calc R . .
N2 N 0.3963(11) 0.6249(9) 0.6288(7) 0.0160(10) Uani 1 1 d U . .
H2A H 0.3671 0.7329 0.5896 0.019 Uiso 1 1 calc R . .
H2B H 0.5169 0.5545 0.6242 0.019 Uiso 1 1 calc R . .
N3 N 0.1635(10) 0.3198(9) 0.7717(7) 0.0152(6) Uani 1 1 d U . .
N4 N -0.0694(11) 0.1871(9) 0.6070(7) 0.0169(10) Uani 1 1 d U . .
H4A H -0.1841 0.1825 0.6033 0.020 Uiso 1 1 calc R . .
H4B H 0.0376 0.1151 0.5831 0.020 Uiso 1 1 calc R . .
N5 N -0.3653(13) 0.2972(10) 1.0385(8) 0.0247(9) Uani 1 1 d U . .
N6 N -0.3134(12) 0.9290(11) 0.5989(7) 0.0231(9) Uani 1 1 d U . .
C1 C 0.1620(12) 0.1847(11) 0.9937(8) 0.0148(7) Uani 1 1 d U . .
C2 C 0.1942(12) 0.1601(11) 0.8668(8) 0.0148(7) Uani 1 1 d U . .
H2C H 0.3291 0.0820 0.8569 0.018 Uiso 1 1 calc R . .
H2D H 0.1025 0.1094 0.8588 0.018 Uiso 1 1 calc R . .
C3 C 0.3218(12) 0.3821(11) 0.7595(8) 0.0155(7) Uani 1 1 d U . .
H3A H 0.4351 0.3209 0.7133 0.019 Uiso 1 1 calc R . .
H3B H 0.3635 0.3592 0.8420 0.019 Uiso 1 1 calc R . .
C4 C 0.2608(12) 0.5692(11) 0.6938(8) 0.0155(7) Uani 1 1 d U . .
C5 C 0.1448(12) 0.3018(11) 0.6525(8) 0.0156(7) Uani 1 1 d U . .
H5A H 0.2448 0.1953 0.6426 0.019 Uiso 1 1 calc R . .
H5B H 0.1665 0.3961 0.5844 0.019 Uiso 1 1 calc R . .
C6 C -0.0579(12) 0.3016(11) 0.6482(8) 0.0159(7) Uani 1 1 d U . .

loop_
_atom_site_aniso_label
_atom_site_aniso_U_11
_atom_site_aniso_U_22
_atom_site_aniso_U_33
_atom_site_aniso_U_23
_atom_site_aniso_U_13
_atom_site_aniso_U_12
Pb1 0.01214(15) 0.01412(15) 0.01410(15) -0.00623(11) 0.00031(10) -0.00478(11)
O1 0.0162(13) 0.0146(12) 0.0154(12) -0.0063(11) -0.0015(12) -0.0055(11)
O2 0.0147(13) 0.0151(12) 0.0192(13) -0.0043(12) -0.0008(12) -0.0047(11)
O3 0.0144(13) 0.0183(12) 0.0178(13) -0.0083(11) -0.0018(12) -0.0042(11)
O4 0.029(2) 0.0205(19) 0.026(2) -0.0108(17) -0.0047(18) -0.0022(17)
O5 0.028(2) 0.0169(19) 0.034(2) -0.0007(18) 0.0053(19) -0.0041(17)
O6 0.0271(17) 0.0165(15) 0.0270(16) -0.0066(14) 0.0000(15) -0.0072(14)
O7 0.024(2) 0.036(2) 0.021(2) -0.0120(18) 0.0011(18) -0.0147(18)
O8 0.026(2) 0.032(2) 0.020(2) -0.0091(18) 0.0046(18) -0.0135(18)
O9 0.022(2) 0.033(2) 0.024(2) -0.0098(18) -0.0016(18) -0.0138(18)
N1 0.0204(18) 0.0181(18) 0.0167(18) -0.0059(16) -0.0022(17) -0.0050(16)
N2 0.0164(18) 0.0146(18) 0.0182(18) -0.0018(16) -0.0024(17) -0.0088(16)
N3 0.0150(9) 0.0158(8) 0.0168(9) -0.0065(8) -0.0016(8) -0.0058(8)
N4 0.0133(18) 0.0190(18) 0.0194(18) -0.0098(16) 0.0001(17) -0.0037(16)
N5 0.0272(16) 0.0168(15) 0.0275(16) -0.0063(13) -0.0001(14) -0.0062(13)
N6 0.0231(17) 0.0330(18) 0.0207(17) -0.0116(15) 0.0004(15) -0.0152(15)
C1 0.0158(11) 0.0150(10) 0.0159(11) -0.0066(10) -0.0020(10) -0.0058(10)
C2 0.0152(10) 0.0153(10) 0.0164(10) -0.0068(9) -0.0020(9) -0.0057(9)
C3 0.0153(10) 0.0153(10) 0.0176(10) -0.0056(9) -0.0016(9) -0.0064(9)
C4 0.0152(11) 0.0148(11) 0.0181(11) -0.0049(10) -0.0017(10) -0.0067(10)
C5 0.0147(10) 0.0169(10) 0.0171(10) -0.0074(9) -0.0015(9) -0.0054(9)
C6 0.0143(11) 0.0178(11) 0.0176(11) -0.0082(10) -0.0016(10) -0.0049(10)

loop_
_atom_type_symbol
_atom_type_description
_atom_type_scat_dispersion_real
_atom_type_scat_dispersion_imag
_atom_type_scat_source
C C 0.0033 0.0016 'International Tables Vol C Tables 4.2.6.8 and 6.1.1.4'
H H 0.0000 0.0000 'International Tables Vol C Tables 4.2.6.8 and 6.1.1.4'
N N 0.0061 0.0033 'International Tables Vol C Tables 4.2.6.8 and 6.1.1.4'
O O 0.0106 0.0060 'International Tables Vol C Tables 4.2.6.8 and 6.1.1.4'
Pb Pb -3.3944 10.1111 'International Tables Vol C Tables 4.2.6.8 and 6.1.1.4'

loop_
_geom_angle_atom_site_label_1
_geom_angle_atom_site_label_2
_geom_angle_atom_site_label_3
_geom_angle
_geom_angle_site_symmetry_1
_geom_angle_site_symmetry_3
_geom_angle_publ_flag
O2 Pb1 O3 96.4(2) . . ?
O2 Pb1 O1 93.06(19) . . ?
O3 Pb1 O1 112.78(18) . . ?
O2 Pb1 N3 65.0(2) . . ?
O3 Pb1 N3 64.5(2) . . ?
O1 Pb1 N3 60.5(2) . . ?
O2 Pb1 O1 83.0(2) . 2_567 ?
O3 Pb1 O1 176.83(18) . 2_567 ?
O1 Pb1 O1 64.2(2) . 2_567 ?
N3 Pb1 O1 112.5(2) . 2_567 ?
O2 Pb1 O6 146.1(2) . . ?
O3 Pb1 O6 66.0(2) . . ?
O1 Pb1 O6 70.0(2) . . ?
N3 Pb1 O6 81.1(2) . . ?
O1 Pb1 O6 112.9(2) 2_567 . ?
C1 O1 Pb1 112.5(5) . . ?
C1 O1 Pb1 131.7(5) . 2_567 ?
Pb1 O1 Pb1 115.8(2) . 2_567 ?
C4 O2 Pb1 120.6(5) . . ?
C6 O3 Pb1 118.9(5) . . ?
N5 O6 Pb1 104.9(5) . . ?
C2 N3 C3 112.3(7) . . ?
C2 N3 C5 109.6(7) . . ?
C3 N3 C5 109.2(7) . . ?
C2 N3 Pb1 107.8(5) . . ?
C3 N3 Pb1 106.8(5) . . ?
C5 N3 Pb1 111.0(5) . . ?
O4 N5 O5 123.8(9) . . ?
O4 N5 O6 118.6(8) . . ?
O5 N5 O6 117.6(8) . . ?
O7 N6 O9 122.7(8) . . ?
O7 N6 O8 119.6(8) . . ?
O9 N6 O8 117.7(8) . . ?
O1 C1 N1 123.9(8) . . ?
O1 C1 C2 119.9(7) . . ?
N1 C1 C2 116.2(7) . . ?
N3 C2 C1 110.5(7) . . ?
N3 C3 C4 111.9(7) . . ?
O2 C4 N2 123.2(8) . . ?
O2 C4 C3 119.6(8) . . ?
N2 C4 C3 117.2(8) . . ?
N3 C5 C6 109.6(7) . . ?
O3 C6 N4 123.0(8) . . ?
O3 C6 C5 119.8(8) . . ?
N4 C6 C5 117.2(8) . . ?

loop_
_geom_bond_atom_site_label_1
_geom_bond_atom_site_label_2
_geom_bond_distance
_geom_bond_site_symmetry_2
_geom_bond_publ_flag
Pb1 O2 2.494(6) . ?
Pb1 O3 2.621(6) . ?
Pb1 O1 2.654(6) . ?
Pb1 N3 2.654(7) . ?
Pb1 O1 2.688(6) 2_567 ?
Pb1 O6 2.688(7) . ?
O1 C1 1.239(10) . ?
O1 Pb1 2.688(6) 2_567 ?
O2 C4 1.257(10) . ?
O3 C6 1.243(10) . ?
O4 N5 1.235(11) . ?
O5 N5 1.240(11) . ?
O6 N5 1.286(11) . ?
O7 N6 1.231(11) . ?
O8 N6 1.278(11) . ?
O9 N6 1.252(11) . ?
N1 C1 1.305(11) . ?
N2 C4 1.304(11) . ?
N3 C2 1.449(11) . ?
N3 C3 1.459(11) . ?
N3 C5 1.487(11) . ?
N4 C6 1.317(11) . ?
C1 C2 1.530(11) . ?
C3 C4 1.515(12) . ?
C5 C6 1.519(12) . ?

loop_
_geom_torsion_atom_site_label_1
_geom_torsion_atom_site_label_2
_geom_torsion_atom_site_label_3
_geom_torsion_atom_site_label_4
_geom_torsion
_geom_torsion_site_symmetry_1
_geom_torsion_site_symmetry_2
_geom_torsion_site_symmetry_3
_geom_torsion_site_symmetry_4
_geom_torsion_publ_flag
O2 Pb1 O1 C1 -100.2(6) . . . . ?
O3 Pb1 O1 C1 -2.0(6) . . . . ?
N3 Pb1 O1 C1 -41.3(6) . . . . ?
O1 Pb1 O1 C1 179.1(7) 2_567 . . . ?
O6 Pb1 O1 C1 49.6(6) . . . . ?
O2 Pb1 O1 Pb1 80.7(3) . . . 2_567 ?
O3 Pb1 O1 Pb1 178.9(2) . . . 2_567 ?
N3 Pb1 O1 Pb1 139.6(3) . . . 2_567 ?
O1 Pb1 O1 Pb1 0.0 2_567 . . 2_567 ?
O6 Pb1 O1 Pb1 -129.5(3) . . . 2_567 ?
O3 Pb1 O2 C4 -76.4(6) . . . . ?
O1 Pb1 O2 C4 37.0(6) . . . . ?
N3 Pb1 O2 C4 -18.4(6) . . . . ?
O1 Pb1 O2 C4 100.5(6) 2_567 . . . ?
O6 Pb1 O2 C4 -20.9(8) . . . . ?
O2 Pb1 O3 C6 57.6(6) . . . . ?
O1 Pb1 O3 C6 -38.4(7) . . . . ?
N3 Pb1 O3 C6 -0.8(6) . . . . ?
O1 Pb1 O3 C6 -21(4) 2_567 . . . ?
O6 Pb1 O3 C6 -92.1(6) . . . . ?
O2 Pb1 O6 N5 153.7(5) . . . . ?
O3 Pb1 O6 N5 -142.6(6) . . . . ?
O1 Pb1 O6 N5 89.6(6) . . . . ?
N3 Pb1 O6 N5 151.4(6) . . . . ?
O1 Pb1 O6 N5 40.6(6) 2_567 . . . ?
O2 Pb1 N3 C2 152.1(6) . . . . ?
O3 Pb1 N3 C2 -96.9(5) . . . . ?
O1 Pb1 N3 C2 42.8(5) . . . . ?
O1 Pb1 N3 C2 81.9(5) 2_567 . . . ?
O6 Pb1 N3 C2 -29.3(5) . . . . ?
O2 Pb1 N3 C3 31.2(5) . . . . ?
O3 Pb1 N3 C3 142.2(6) . . . . ?
O1 Pb1 N3 C3 -78.1(5) . . . . ?
O1 Pb1 N3 C3 -39.0(6) 2_567 . . . ?
O6 Pb1 N3 C3 -150.2(5) . . . . ?
O2 Pb1 N3 C5 -87.8(5) . . . . ?
O3 Pb1 N3 C5 23.2(5) . . . . ?
O1 Pb1 N3 C5 162.8(6) . . . . ?
O1 Pb1 N3 C5 -158.0(5) 2_567 . . . ?
O6 Pb1 N3 C5 90.8(5) . . . . ?
Pb1 O6 N5 O4 -25.5(9) . . . . ?
Pb1 O6 N5 O5 153.8(7) . . . . ?
Pb1 O1 C1 N1 -146.9(7) . . . . ?
Pb1 O1 C1 N1 32.0(13) 2_567 . . . ?
Pb1 O1 C1 C2 34.2(9) . . . . ?
Pb1 O1 C1 C2 -146.9(6) 2_567 . . . ?
C3 N3 C2 C1 72.8(9) . . . . ?
C5 N3 C2 C1 -165.6(7) . . . . ?
Pb1 N3 C2 C1 -44.6(7) . . . . ?
O1 C1 C2 N3 7.9(11) . . . . ?
N1 C1 C2 N3 -171.0(7) . . . . ?
C2 N3 C3 C4 -160.8(7) . . . . ?
C5 N3 C3 C4 77.4(9) . . . . ?
Pb1 N3 C3 C4 -42.8(8) . . . . ?
Pb1 O2 C4 N2 -178.1(6) . . . . ?
Pb1 O2 C4 C3 1.5(11) . . . . ?
N3 C3 C4 O2 31.0(11) . . . . ?
N3 C3 C4 N2 -149.4(8) . . . . ?
C2 N3 C5 C6 77.5(8) . . . . ?
C3 N3 C5 C6 -159.0(7) . . . . ?
Pb1 N3 C5 C6 -41.4(8) . . . . ?
Pb1 O3 C6 N4 156.8(7) . . . . ?
Pb1 O3 C6 C5 -23.0(10) . . . . ?
N3 C5 C6 O3 44.8(11) . . . . ?
N3 C5 C6 N4 -135.0(8) . . . . ?
